data_7200568
loop_
_publ_author_name
'Santos-Contreras, Roc\'io J.'
'Mart\'inez-Mart\'inez, Francisco J.'
'Mancilla-Margalli, N. Alejandra'
'Peraza-Campos, Ana L.'
'Mor\'in-S\'anchez, Luis M.'
'Garc\'ia-B\'aez, Efr\'en V.'
'Padilla-Mart\'inez, Itzia I.'

_publ_section_title
;
 Competition between OH&#x22EF;O and multiple halogen--dipole
 interactions on the formation of intramolecular three-centred hydrogen
 bond in 3-acyl coumarins
;
_journal_issue 7
_journal_name_full CrystEngComm
_journal_page_first 1451
_journal_paper_doi 10.1039/b818309k
_journal_volume 11
_journal_year 2009
_chemical_formula_sum 'C12 H10 Br N O4'
_chemical_formula_weight 312.12
_chemical_name_systematic
;
?
;
_space_group_IT_number 14
_symmetry_cell_setting monoclinic
_symmetry_Int_Tables_number 14
_symmetry_space_group_name_Hall '-P 2ybc'
_symmetry_space_group_name_H-M 'P 1 21/c 1'
_atom_sites_solution_hydrogens geom
_atom_sites_solution_primary direct
_atom_sites_solution_secondary difmap
_audit_creation_method SHELXL-97
_cell_angle_alpha 90
_cell_angle_beta 94.459(2)
_cell_angle_gamma 90
_cell_formula_units_Z 4
_cell_length_a 8.2813(7)
_cell_length_b 25.012(2)
_cell_length_c 5.5283(5)
_cell_measurement_reflns_used 200
_cell_measurement_temperature 173(2)
_cell_measurement_theta_max 25
_cell_measurement_theta_min 20
_cell_volume 1141.62(17)
_computing_cell_refinement 'SAINT (Bruker, 2004)'
_computing_data_collection 'APEX II (Bruker, 2004)'
_computing_data_reduction 'SAINT (Bruker, 2004)'
_computing_molecular_graphics 'SHELXTL (Bruker, 2008)'
_computing_publication_material 'SHELXL97 (Sheldrick, 1997) and WINGX-2003 (Farrugia, 1999)'
_computing_structure_refinement 'SHELXL97 (Sheldrick, 1997)'
_computing_structure_solution 'SHELXS97 (Sheldrick, 1997)'
_diffrn_ambient_temperature 173(2)
_diffrn_measured_fraction_theta_full 1.000
_diffrn_measured_fraction_theta_max 1.000
_diffrn_measurement_device 'Bruker SMART area detector'
_diffrn_measurement_method '\f and \w scans'
_diffrn_radiation_monochromator graphite
_diffrn_radiation_type MoK\a
_diffrn_radiation_wavelength 0.71073
_diffrn_reflns_av_R_equivalents 0.0436
_diffrn_reflns_av_sigmaI/netI 0.0321
_diffrn_reflns_limit_h_max 9
_diffrn_reflns_limit_h_min -9
_diffrn_reflns_limit_k_max 29
_diffrn_reflns_limit_k_min -29
_diffrn_reflns_limit_l_max 6
_diffrn_reflns_limit_l_min -6
_diffrn_reflns_number 10984
_diffrn_reflns_theta_full 25.00
_diffrn_reflns_theta_max 25.00
_diffrn_reflns_theta_min 1.63
_diffrn_standards_decay_% 5
_diffrn_standards_number 0
_exptl_absorpt_coefficient_mu 3.607
_exptl_absorpt_correction_T_max 0.1686
_exptl_absorpt_correction_T_min 0.1454
_exptl_absorpt_correction_type sphere
_exptl_absorpt_process_details
;
Interpolation using Int.Tab. Vol. C (1992) p. 523,Tab. 6.3.3.3
for values of muR in the range 0-2.5, and Int.Tab. Vol.II (1959)
p.302; Table 5.3.6 B for muR in the range 2.6-10.0.
The interpolation procedure of C.W.Dwiggins Jr (Acta Cryst.(1975)
A31,146-148) is used with some modification.
;
_exptl_crystal_colour colorless
_exptl_crystal_density_diffrn 1.816
_exptl_crystal_density_method 'not measured'
_exptl_crystal_description block
_exptl_crystal_F_000 624
_exptl_crystal_size_max 0.48
_exptl_crystal_size_mid 0.42
_exptl_crystal_size_min 0.38
_exptl_crystal_size_rad 0.4000
_refine_diff_density_max 1.601
_refine_diff_density_min -0.791
_refine_diff_density_rms 0.108
_refine_ls_extinction_method none
_refine_ls_goodness_of_fit_ref 1.166
_refine_ls_hydrogen_treatment constr
_refine_ls_matrix_type full
_refine_ls_number_parameters 163
_refine_ls_number_reflns 2018
_refine_ls_number_restraints 2
_refine_ls_restrained_S_all 1.560
_refine_ls_R_factor_all 0.0575
_refine_ls_R_factor_gt 0.0544
_refine_ls_shift/su_max 0.001
_refine_ls_shift/su_mean 0.000
_refine_ls_structure_factor_coef Fsqd
_refine_ls_weighting_details 'calc w=1/[\s^2^(Fo^2^)+(0.0311P)^2^+6.1451P] where P=(Fo^2^+2Fc^2^)/3'
_refine_ls_weighting_scheme calc
_refine_ls_wR_factor_gt 0.1142
_refine_ls_wR_factor_ref 0.1158
_reflns_number_gt 1913
_reflns_number_total 2018
_reflns_threshold_expression >2sigma(I)
_cod_data_source_file b818309k.txt
_cod_data_source_block r2garcix
_cod_depositor_comments
;
The following automatic conversions were performed:
'_symmetry_cell_setting' value 'Monoclinic' changed to 'monoclinic'
according to '/home/saulius/struct/CIF-dictionaries/cif_core.dic'
dictionary named 'cif_core.dic' version 2.4.1 from 2010-06-29.

Automatic conversion script
Id: cif_fix_enum 1527 2010-12-29 10:47:43Z saulius 
;
_cod_original_sg_symbol_H-M 'P 21/c'
_cod_database_code 7200568
_exptl_absorpt_correction_t_ave 0.1571

loop_
_symmetry_equiv_pos_site_id
_symmetry_equiv_pos_as_xyz
1 x,y,z
2 -x,1/2+y,1/2-z
3 -x,-y,-z
4 x,1/2-y,1/2+z

loop_
_atom_site_aniso_label
_atom_site_aniso_U_11
_atom_site_aniso_U_22
_atom_site_aniso_U_33
_atom_site_aniso_U_23
_atom_site_aniso_U_13
_atom_site_aniso_U_12
Br6 0.0337(4) 0.0256(4) 0.0273(4) -0.0055(3) 0.0002(3) -0.0061(3)
O1 0.024(2) 0.028(3) 0.016(2) -0.004(2) -0.0058(19) 0.005(2)
O2 0.030(3) 0.030(3) 0.015(2) 0.002(2) -0.003(2) 0.009(2)
O11 0.019(2) 0.025(2) 0.016(2) 0.0051(19) -0.0080(19) -0.0012(19)
O15 0.023(3) 0.027(3) 0.038(3) -0.004(2) -0.003(2) 0.006(2)
N12 0.021(3) 0.023(3) 0.018(3) 0.003(2) -0.002(2) 0.006(2)
C2 0.020(3) 0.024(4) 0.018(3) 0.001(3) -0.001(3) 0.010(3)
C3 0.023(3) 0.023(4) 0.015(3) -0.001(3) -0.001(3) 0.006(3)
C4 0.020(3) 0.023(4) 0.016(3) -0.003(3) -0.003(3) 0.003(3)
C5 0.026(4) 0.019(3) 0.017(3) -0.002(3) -0.004(3) 0.005(3)
C6 0.023(4) 0.023(4) 0.022(3) 0.002(3) 0.003(3) 0.000(3)
C7 0.016(3) 0.035(4) 0.021(4) -0.013(3) 0.001(3) 0.000(3)
C8 0.019(3) 0.041(4) 0.017(3) -0.010(3) -0.006(3) 0.011(3)
C9 0.024(4) 0.021(4) 0.016(3) 0.000(3) 0.002(3) 0.010(3)
C10 0.023(4) 0.024(4) 0.016(3) -0.008(3) -0.001(3) 0.005(3)
C11 0.019(3) 0.021(3) 0.014(3) 0.000(3) 0.005(3) 0.006(3)
C13 0.019(3) 0.024(4) 0.032(4) 0.009(3) 0.003(3) 0.003(3)
C14 0.029(4) 0.017(4) 0.038(4) 0.001(3) -0.009(3) 0.000(3)

loop_
_atom_site_label
_atom_site_type_symbol
_atom_site_thermal_displace_type
_atom_site_fract_x
_atom_site_fract_y
_atom_site_fract_z
_atom_site_occupancy
_atom_site_U_iso_or_equiv
_atom_site_calc_flag
_atom_site_refinement_flags
Br6 Br Uani 0.44282(9) 0.70332(3) 0.64458(13) 1.000 0.0290(2) . .
O1 O Uani 0.3657(5) 0.50752(19) 1.2522(8) 1.000 0.0231(14) . .
O2 O Uani 0.2651(6) 0.42828(19) 1.3233(8) 1.000 0.0253(16) . .
O11 O Uani -0.0346(5) 0.43362(18) 0.6765(8) 1.000 0.0205(12) . .
O15 O Uani 0.1637(6) 0.2740(2) 0.7612(10) 1.000 0.0296(17) . .
N12 N Uani 0.0688(7) 0.3787(2) 0.9727(10) 1.000 0.0209(17) . .
C2 C Uani 0.2672(8) 0.4658(3) 1.1842(12) 1.000 0.0208(19) . .
C3 C Uani 0.1745(8) 0.4696(3) 0.9469(11) 1.000 0.0205(19) . .
C4 C Uani 0.1890(8) 0.5134(3) 0.8073(12) 1.000 0.0199(19) . .
C5 C Uani 0.3104(8) 0.6023(3) 0.7453(12) 1.000 0.0210(19) . .
C6 C Uani 0.4161(8) 0.6410(3) 0.8345(12) 1.000 0.023(2) . .
C7 C Uani 0.5042(8) 0.6362(3) 1.0576(12) 1.000 0.024(2) . .
C8 C Uani 0.4864(8) 0.5910(3) 1.1968(12) 1.000 0.0261(19) . .
C9 C Uani 0.3800(8) 0.5519(3) 1.1095(12) 1.000 0.020(2) . .
C10 C Uani 0.2922(8) 0.5564(3) 0.8845(12) 1.000 0.021(2) . .
C11 C Uani 0.0596(8) 0.4257(3) 0.8573(11) 1.000 0.0178(17) . .
C13 C Uani -0.0353(8) 0.3349(3) 0.8938(13) 1.000 0.025(2) . .
C14 C Uani 0.0225(9) 0.3046(3) 0.6827(14) 1.000 0.029(2) . .
H3 H Uiso 0.12890 0.51550 0.65410 1.000 0.0240 calc R
H4 H Uiso 0.25090 0.60660 0.59250 1.000 0.0250 calc R
H5 H Uiso 0.57620 0.66390 1.11430 1.000 0.0290 calc R
H7 H Uiso 0.54620 0.58690 1.34950 1.000 0.0310 calc R
H12 H Uiso 0.13940 0.37450 1.09870 1.000 0.0250 calc R
H13A H Uiso -0.14300 0.34860 0.84890 1.000 0.0300 calc R
H13B H Uiso -0.04330 0.31040 1.02840 1.000 0.0300 calc R
H14A H Uiso -0.06240 0.28090 0.61600 1.000 0.0340 calc R
H14B H Uiso 0.04850 0.32940 0.55660 1.000 0.0340 calc R
H15 H Uiso 0.19520 0.25670 0.64320 1.000 0.0450 calc R

loop_
_atom_type_symbol
_atom_type_description
_atom_type_scat_dispersion_real
_atom_type_scat_dispersion_imag
_atom_type_scat_source
C C 0.0033 0.0016 'International Tables Vol C Tables 4.2.6.8 and 6.1.1.4'
H H 0.0000 0.0000 'International Tables Vol C Tables 4.2.6.8 and 6.1.1.4'
Br Br -0.2901 2.4595 'International Tables Vol C Tables 4.2.6.8 and 6.1.1.4'
N N 0.0061 0.0033 'International Tables Vol C Tables 4.2.6.8 and 6.1.1.4'
O O 0.0106 0.0060 'International Tables Vol C Tables 4.2.6.8 and 6.1.1.4'

loop_
_geom_angle_atom_site_label_1
_geom_angle_atom_site_label_2
_geom_angle_atom_site_label_3
_geom_angle
_geom_angle_site_symmetry_1
_geom_angle_site_symmetry_2
_geom_angle_site_symmetry_3
_geom_angle_publ_flag
C2 O1 C9 122.6(5) . . . yes
C14 O15 H15 110.00 . . . no
C11 N12 C13 120.9(6) . . . yes
C11 N12 H12 119.00 . . . no
C13 N12 H12 120.00 . . . no
O1 C2 O2 117.1(6) . . . yes
O1 C2 C3 117.2(6) . . . yes
O2 C2 C3 125.6(7) . . . yes
C4 C3 C11 118.9(6) . . . no
C2 C3 C4 119.9(6) . . . no
C2 C3 C11 121.2(6) . . . no
C3 C4 C10 121.4(6) . . . no
C6 C5 C10 118.4(6) . . . no
Br6 C6 C5 118.6(5) . . . yes
C5 C6 C7 122.4(7) . . . no
Br6 C6 C7 119.1(5) . . . yes
C6 C7 C8 119.6(7) . . . no
C7 C8 C9 118.6(6) . . . no
O1 C9 C8 117.0(6) . . . yes
O1 C9 C10 121.0(6) . . . yes
C8 C9 C10 122.0(7) . . . no
C4 C10 C5 123.1(6) . . . no
C4 C10 C9 117.8(6) . . . no
C5 C10 C9 119.1(6) . . . no
O11 C11 C3 119.4(6) . . . yes
O11 C11 N12 122.4(6) . . . yes
N12 C11 C3 118.1(6) . . . yes
N12 C13 C14 113.6(6) . . . yes
O15 C14 C13 109.6(6) . . . yes
C3 C4 H3 119.00 . . . no
C10 C4 H3 119.00 . . . no
C6 C5 H4 121.00 . . . no
C10 C5 H4 121.00 . . . no
C6 C7 H5 120.00 . . . no
C8 C7 H5 120.00 . . . no
C7 C8 H7 121.00 . . . no
C9 C8 H7 121.00 . . . no
N12 C13 H13A 109.00 . . . no
N12 C13 H13B 109.00 . . . no
C14 C13 H13A 109.00 . . . no
C14 C13 H13B 109.00 . . . no
H13A C13 H13B 108.00 . . . no
O15 C14 H14A 110.00 . . . no
O15 C14 H14B 110.00 . . . no
C13 C14 H14A 110.00 . . . no
C13 C14 H14B 110.00 . . . no
H14A C14 H14B 108.00 . . . no

loop_
_geom_bond_atom_site_label_1
_geom_bond_atom_site_label_2
_geom_bond_distance
_geom_bond_site_symmetry_1
_geom_bond_site_symmetry_2
_geom_bond_publ_flag
Br6 C6 1.902(7) . . yes
O1 C2 1.359(8) . . yes
O1 C9 1.372(9) . . yes
O2 C2 1.214(9) . . yes
O11 C11 1.235(8) . . yes
O15 C14 1.436(9) . . yes
O15 H15 0.8400 . . no
N12 C13 1.441(9) . . yes
N12 C11 1.337(9) . . yes
N12 H12 0.8800 . . no
C2 C3 1.471(9) . . no
C3 C4 1.351(10) . . no
C3 C11 1.511(10) . . no
C4 C10 1.419(10) . . no
C5 C10 1.397(10) . . no
C5 C6 1.371(10) . . no
C6 C7 1.389(9) . . no
C7 C8 1.382(10) . . no
C8 C9 1.378(10) . . no
C9 C10 1.396(9) . . no
C13 C14 1.501(10) . . no
C4 H3 0.9500 . . no
C5 H4 0.9500 . . no
C7 H5 0.9500 . . no
C8 H7 0.9500 . . no
C13 H13A 0.9700 . . no
C13 H13B 0.9700 . . no
C14 H14A 0.9700 . . no
C14 H14B 0.9700 . . no

loop_
_geom_contact_atom_site_label_1
_geom_contact_atom_site_label_2
_geom_contact_distance
_geom_contact_site_symmetry_1
_geom_contact_site_symmetry_2
_geom_contact_publ_flag
Br6 C7 3.723(7) . 1_554 no
Br6 Br6 3.6185(11) . 4_564 no
Br6 Br6 3.6185(11) . 4_565 no
O1 O11 3.164(6) . 3_567 no
O1 C9 3.361(8) . 3_667 no
O1 C10 3.389(8) . 3_667 no
O2 N12 2.729(7) . . no
O2 C8 3.265(8) . 3_668 no
O2 C6 3.330(8) . 3_667 no
O2 C7 3.363(8) . 3_667 no
O11 C10 3.363(8) . 3_567 no
O11 C4 3.164(8) . 3_566 no
O11 C14 3.261(9) . . no
O11 C9 3.200(8) . 3_567 no
O11 C2 3.296(8) . 3_567 no
O11 O1 3.164(6) . 3_567 no
O11 C5 3.261(8) . 3_566 no
O15 O15 3.014(8) . 4_554 no
O15 C14 3.330(9) . 4_555 no
O15 N12 2.998(7) . . no
O15 O15 3.014(8) . 4_555 no
O2 H12 2.0600 . . no
O2 H7 2.3300 . 3_668 no
O11 H3 2.3100 . 3_566 no
O11 H14B 2.7900 . . no
O11 H3 2.4600 . . no
O11 H4 2.4500 . 3_566 no
O11 H13A 2.5200 . . no
O15 H5 2.7000 . 3_667 no
O15 H15 2.2400 . 4_555 no
N12 O2 2.729(7) . . no
N12 O15 2.998(7) . . no
C2 C8 3.360(10) . 3_667 no
C2 O11 3.296(8) . 3_567 no
C2 C7 3.503(10) . 3_667 no
C2 C9 3.479(9) . 3_667 no
C3 C8 3.341(10) . 3_667 no
C3 C3 3.358(10) . 3_567 no
C3 C4 3.424(9) . 3_567 no
C3 C11 3.481(10) . 3_567 no
C4 C3 3.424(9) . 3_567 no
C4 O11 3.164(8) . 3_566 no
C4 C11 3.254(10) . 3_567 no
C5 C13 3.514(10) . 3_567 no
C5 C8 3.477(9) . 1_554 no
C5 O11 3.261(8) . 3_566 no
C6 O2 3.330(8) . 3_667 no
C7 O2 3.363(8) . 3_667 no
C7 C2 3.503(10) . 3_667 no
C7 Br6 3.723(7) . 1_556 no
C8 O2 3.265(8) . 3_668 no
C8 C5 3.477(9) . 1_556 no
C8 C3 3.341(10) . 3_667 no
C8 C2 3.360(10) . 3_667 no
C9 C9 3.540(10) . 3_667 no
C9 O11 3.200(8) . 3_567 no
C9 O1 3.361(8) . 3_667 no
C9 C2 3.479(9) . 3_667 no
C10 O11 3.363(8) . 3_567 no
C10 C11 3.372(9) . 3_567 no
C10 O1 3.389(8) . 3_667 no
C11 C10 3.372(9) . 3_567 no
C11 C3 3.481(10) . 3_567 no
C11 C4 3.254(10) . 3_567 no
C13 C5 3.514(10) . 3_567 no
C14 O11 3.261(9) . . no
C14 O15 3.330(9) . 4_554 no
C2 H12 2.5500 . . no
C5 H7 3.0700 . 1_554 no
C5 H13A 2.9900 . 3_567 no
C6 H13A 2.9800 . 3_567 no
C7 H13A 3.1000 . 3_567 no
C8 H4 3.0700 . 1_556 no
C11 H14B 2.9200 . . no
C14 H13B 3.0400 . 4_554 no
H3 O11 2.4600 . . no
H3 H4 2.5300 . . no
H3 O11 2.3100 . 3_566 no
H4 C8 3.0700 . 1_554 no
H4 H3 2.5300 . . no
H4 O11 2.4500 . 3_566 no
H5 O15 2.7000 . 3_667 no
H7 C5 3.0700 . 1_556 no
H7 O2 2.3300 . 3_668 no
H12 O2 2.0600 . . no
H12 C2 2.5500 . . no
H13A O11 2.5200 . . no
H13A C5 2.9900 . 3_567 no
H13A C6 2.9800 . 3_567 no
H13A C7 3.1000 . 3_567 no
H13B C14 3.0400 . 4_555 no
H13B H14A 2.3400 . 4_555 no
H14A H13B 2.3400 . 4_554 no
H14B O11 2.7900 . . no
H14B C11 2.9200 . . no
H15 O15 2.2400 . 4_554 no

loop_
_geom_hbond_atom_site_label_D
_geom_hbond_atom_site_label_H
_geom_hbond_atom_site_label_A
_geom_hbond_distance_DH
_geom_hbond_distance_HA
_geom_hbond_distance_DA
_geom_hbond_angle_DHA
_geom_hbond_site_symmetry_A
_geom_hbond_publ_flag
N12 H12 O2 0.8800 2.0600 2.729(7) 132.00 . yes
O15 H15 O15 0.8400 2.2400 3.014(8) 152.00 4_554 yes
C4 H3 O11 0.9500 2.3100 3.164(8) 149.00 3_566 yes
C5 H4 O11 0.9500 2.4500 3.261(8) 143.00 3_566 yes
C8 H7 O2 0.9500 2.3300 3.265(8) 168.00 3_668 yes

loop_
_geom_torsion_atom_site_label_1
_geom_torsion_atom_site_label_2
_geom_torsion_atom_site_label_3
_geom_torsion_atom_site_label_4
_geom_torsion
_geom_torsion_site_symmetry_1
_geom_torsion_site_symmetry_2
_geom_torsion_site_symmetry_3
_geom_torsion_site_symmetry_4
_geom_torsion_publ_flag
C9 O1 C2 O2 179.2(6) . . . . no
C9 O1 C2 C3 0.2(9) . . . . no
C2 O1 C9 C10 0.2(9) . . . . no
C2 O1 C9 C8 -178.7(6) . . . . no
C11 N12 C13 C14 81.0(8) . . . . no
C13 N12 C11 O11 -1.6(10) . . . . no
C13 N12 C11 C3 -178.9(6) . . . . no
O2 C2 C3 C4 -179.2(7) . . . . no
O2 C2 C3 C11 2.2(11) . . . . no
O1 C2 C3 C11 -178.9(6) . . . . no
O1 C2 C3 C4 -0.3(10) . . . . no
C4 C3 C11 N12 167.5(6) . . . . no
C2 C3 C4 C10 -0.1(10) . . . . no
C4 C3 C11 O11 -9.9(10) . . . . no
C11 C3 C4 C10 178.6(6) . . . . no
C2 C3 C11 N12 -13.9(9) . . . . no
C2 C3 C11 O11 168.8(6) . . . . no
C3 C4 C10 C5 180.0(7) . . . . no
C3 C4 C10 C9 0.6(10) . . . . no
C6 C5 C10 C9 0.9(10) . . . . no
C10 C5 C6 Br6 179.5(5) . . . . no
C10 C5 C6 C7 -0.4(10) . . . . no
C6 C5 C10 C4 -178.6(7) . . . . no
Br6 C6 C7 C8 -179.7(5) . . . . no
C5 C6 C7 C8 0.1(10) . . . . no
C6 C7 C8 C9 -0.4(10) . . . . no
C7 C8 C9 C10 0.9(10) . . . . no
C7 C8 C9 O1 179.8(6) . . . . no
O1 C9 C10 C4 -0.6(10) . . . . no
O1 C9 C10 C5 180.0(6) . . . . no
C8 C9 C10 C4 178.3(6) . . . . no
C8 C9 C10 C5 -1.2(10) . . . . no
N12 C13 C14 O15 71.5(7) . . . . no

loop_
_cod_related_entry_id
_cod_related_entry_database
_cod_related_entry_code
1 ChemSpider 538575
